data_1516387
loop_
_publ_author_name
'Mart\'inez Casado, F J'
'Ramos Riesco, M.'
'Garc\'ia P\'erez, M V'
'Redondo, M. I.'
'L\'opez-Andr\'es, S'
'Rodr\'iguez Cheda, J A'

_publ_section_title
;
 Structural and thermodynamic study on short metal alkanoates: lithium
 propanoate and pentanoate.
;
_journal_issue 39
_journal_name_full 'The journal of physical chemistry. B'
_journal_page_first 12896
_journal_page_last 12902
_journal_paper_doi 10.1021/jp9047715
_journal_volume 113
_journal_year 2009
_chemical_formula_moiety (Li+),(C3H5O2-)
_chemical_formula_sum 'C3 H5 Li O2'
_chemical_formula_weight 80.01
_chemical_melting_point 606.4
_chemical_name_common 'Lithium Propionate'
_chemical_name_systematic
;
 Lithium Propanoate
;
_space_group_IT_number 14
_symmetry_cell_setting monoclinic
_symmetry_space_group_name_Hall '-P 2ybc'
_symmetry_space_group_name_H-M 'P 1 21/c 1'
_atom_sites_solution_hydrogens geom
_atom_sites_solution_primary direct
_atom_sites_solution_secondary difmap
_audit_creation_method SHELXL-97
_cell_angle_alpha 90.00
_cell_angle_beta 96.86(3)
_cell_angle_gamma 90.00
_cell_formula_units_Z 4
_cell_length_a 9.823(2)
_cell_length_b 4.9330(10)
_cell_length_c 8.8120(18)
_cell_measurement_temperature 298(2)
_cell_volume 423.94(15)
_computing_cell_refinement 'DENZO-SMN (Otwinowski & Minor, 1997)'
_computing_data_collection 'CCD Server Software Huber'
_computing_data_reduction DENZO-SMN
_computing_molecular_graphics 'Mercury 1.4.2. and ORTEP-3 (Farrugia, 1997)'
_computing_publication_material 'SHELXL-97 (Sheldrick, 1997)'
_computing_structure_refinement 'SHELXL-97 (Sheldrick, 1997)'
_computing_structure_solution 'SHELXS-97 (Sheldrick, 1990)'
_diffrn_ambient_temperature 298(2)
_diffrn_detector_area_resol_mean 9.77
_diffrn_measured_fraction_theta_full 0.987
_diffrn_measured_fraction_theta_max 0.987
_diffrn_measurement_device_type ADSCq210rCCD-HUBER
_diffrn_measurement_method 'f\ scans'
_diffrn_radiation_monochromator Synchrotron
_diffrn_radiation_source Synchrotron
_diffrn_radiation_type Synchrotron
_diffrn_radiation_wavelength 0.75140
_diffrn_reflns_av_R_equivalents 0.0000
_diffrn_reflns_av_sigmaI/netI 0.0198
_diffrn_reflns_limit_h_max 12
_diffrn_reflns_limit_h_min -12
_diffrn_reflns_limit_k_max 0
_diffrn_reflns_limit_k_min -6
_diffrn_reflns_limit_l_max 11
_diffrn_reflns_limit_l_min 0
_diffrn_reflns_number 888
_diffrn_reflns_theta_full 28.39
_diffrn_reflns_theta_max 28.39
_diffrn_reflns_theta_min 4.42
_exptl_absorpt_coefficient_mu 0.099
_exptl_absorpt_correction_type none
_exptl_crystal_colour Colourless
_exptl_crystal_density_diffrn 1.254
_exptl_crystal_density_method 'not measured'
_exptl_crystal_description flake
_exptl_crystal_F_000 168
_exptl_crystal_size_max 0.100
_exptl_crystal_size_mid 0.080
_exptl_crystal_size_min 0.010
_refine_diff_density_max 0.207
_refine_diff_density_min -0.214
_refine_diff_density_rms 0.045
_refine_ls_extinction_method none
_refine_ls_goodness_of_fit_ref 1.222
_refine_ls_hydrogen_treatment noref
_refine_ls_matrix_type full
_refine_ls_number_parameters 60
_refine_ls_number_reflns 888
_refine_ls_number_restraints 0
_refine_ls_restrained_S_all 1.222
_refine_ls_R_factor_all 0.0500
_refine_ls_R_factor_gt 0.0484
_refine_ls_shift/su_max 0.002
_refine_ls_shift/su_mean 0.000
_refine_ls_structure_factor_coef Fsqd
_refine_ls_weighting_details 'calc w=1/[\s^2^(Fo^2^)+(0.0750P)^2^+0.0714P] where P=(Fo^2^+2Fc^2^)/3'
_refine_ls_weighting_scheme calc
_refine_ls_wR_factor_gt 0.1341
_refine_ls_wR_factor_ref 0.1368
_reflns_number_gt 833
_reflns_number_total 888
_reflns_threshold_expression >2sigma(I)
_cod_data_source_file jp9047715_si_001.cif
_cod_data_source_block LiC3_298K
_cod_depositor_comments
;
The following automatic conversions were performed:

'_symmetry_cell_setting' value 'Monoclinic' changed to 'monoclinic'
according to
/usr/data/users/saulius/automatic-downloads/retrospective/ACS/lib/dictionaries/cif_core.dic
dictionary named 'cif_core.dic' version 2.4.2 from 2011-04-26.

Automatic conversion script
Id: cif_fix_values 2281 2013-09-26 08:29:07Z andrius 
;
_cod_original_sg_symbol_H-M P21/c
_cod_database_code 1516387

loop_
_symmetry_equiv_pos_as_xyz
'x, y, z'
'-x, y+1/2, -z+1/2'
'-x, -y, -z'
'x, -y-1/2, z-1/2'

loop_
_atom_site_label
_atom_site_type_symbol
_atom_site_fract_x
_atom_site_fract_y
_atom_site_fract_z
_atom_site_U_iso_or_equiv
_atom_site_adp_type
_atom_site_occupancy
_atom_site_symmetry_multiplicity
_atom_site_calc_flag
_atom_site_refinement_flags
O1 O 0.41284(10) 0.04681(19) 0.66868(9) 0.0406(4) Uani 1 1 d .
O2 O 0.38955(10) -0.32526(18) 0.52751(9) 0.0395(3) Uani 1 1 d .
C1 C 0.35425(13) -0.0895(3) 0.55869(13) 0.0337(4) Uani 1 1 d .
C2 C 0.23660(19) 0.0425(3) 0.4604(2) 0.0582(5) Uani 1 1 d .
H2A H 0.1823 0.1419 0.5268 0.110(9) Uiso 1 1 calc R
H2B H 0.2741 0.1737 0.3948 0.153(14) Uiso 1 1 calc R
Li1 Li 0.5031(3) -0.0992(4) 0.8556(2) 0.0387(5) Uani 1 1 d .
C3 C 0.1439(2) -0.1392(5) 0.3633(3) 0.0903(8) Uani 1 1 d .
H3A H 0.0735 -0.0339 0.3057 0.099(9) Uiso 1 1 calc R
H3B H 0.1028 -0.2664 0.4265 0.27(3) Uiso 1 1 calc R
H3C H 0.1952 -0.2355 0.2943 0.162(14) Uiso 1 1 calc R

loop_
_atom_site_aniso_label
_atom_site_aniso_U_11
_atom_site_aniso_U_22
_atom_site_aniso_U_33
_atom_site_aniso_U_23
_atom_site_aniso_U_13
_atom_site_aniso_U_12
O1 0.0633(7) 0.0282(5) 0.0282(5) -0.0003(3) -0.0022(4) -0.0024(4)
O2 0.0569(6) 0.0273(6) 0.0332(5) -0.0018(3) 0.0017(4) 0.0051(4)
C1 0.0470(7) 0.0267(6) 0.0276(6) 0.0018(4) 0.0045(5) -0.0004(5)
C2 0.0633(10) 0.0406(9) 0.0645(11) -0.0019(7) -0.0184(8) 0.0105(7)
Li1 0.0614(13) 0.0258(10) 0.0283(10) 0.0013(7) 0.0020(9) -0.0024(9)
C3 0.0749(13) 0.0830(15) 0.1007(17) -0.0278(14) -0.0407(13) 0.0219(12)

loop_
_atom_type_symbol
_atom_type_description
_atom_type_scat_dispersion_real
_atom_type_scat_dispersion_imag
_atom_type_scat_source
C C 0.0033 0.0016 'International Tables Vol C Tables 4.2.6.8 and 6.1.1.4'
H H 0.0000 0.0000 'International Tables Vol C Tables 4.2.6.8 and 6.1.1.4'
Li Li -0.0003 0.0001 'International Tables Vol C Tables 4.2.6.8 and 6.1.1.4'
O O 0.0106 0.0060 'International Tables Vol C Tables 4.2.6.8 and 6.1.1.4'

loop_
_geom_angle_atom_site_label_1
_geom_angle_atom_site_label_2
_geom_angle_atom_site_label_3
_geom_angle
_geom_angle_site_symmetry_1
_geom_angle_site_symmetry_3
C1 O1 Li1 125.61(10) . .
C1 O1 Li1 123.55(10) . 2_656
Li1 O1 Li1 105.77(8) . 2_656
C1 O2 Li1 132.77(10) . 2_646
C1 O2 Li1 121.84(10) . 4
Li1 O2 Li1 87.47(10) 2_646 4
O2 C1 O1 123.41(12) . .
O2 C1 C2 119.23(12) . .
O1 C1 C2 117.36(12) . .
C3 C2 C1 116.64(15) . .
O1 Li1 O2 111.24(11) . 2_656
O1 Li1 O1 113.59(11) . 2_646
O2 Li1 O1 118.15(13) 2_656 2_646
O1 Li1 O2 118.30(13) . 4_556
O2 Li1 O2 92.53(10) 2_656 4_556
O1 Li1 O2 101.27(10) 2_646 4_556
O1 Li1 Li1 127.34(15) . 3_657
O2 Li1 Li1 47.57(7) 2_656 3_657
O1 Li1 Li1 118.56(13) 2_646 3_657
O2 Li1 Li1 44.96(7) 4_556 3_657
O1 Li1 Li1 78.95(11) . 2_646
O2 Li1 Li1 148.19(16) 2_656 2_646
O1 Li1 Li1 36.67(4) 2_646 2_646
O2 Li1 Li1 109.39(9) 4_556 2_646
Li1 Li1 Li1 147.81(12) 3_657 2_646
O1 Li1 Li1 37.55(8) . 2_656
O2 Li1 Li1 74.51(6) 2_656 2_656
O1 Li1 Li1 128.78(13) 2_646 2_656
O2 Li1 Li1 128.82(12) 4_556 2_656
Li1 Li1 Li1 105.92(9) 3_657 2_656
Li1 Li1 Li1 106.13(13) 2_646 2_656

loop_
_geom_bond_atom_site_label_1
_geom_bond_atom_site_label_2
_geom_bond_distance
_geom_bond_site_symmetry_2
O1 C1 1.2609(15) .
O1 Li1 1.915(2) .
O1 Li1 1.954(3) 2_656
O2 C1 1.2533(16) .
O2 Li1 1.934(2) 2_646
O2 Li1 2.020(2) 4
C1 C2 1.5068(19) .
C2 C3 1.476(3) .
Li1 O2 1.934(2) 2_656
Li1 O1 1.954(3) 2_646
Li1 O2 2.020(2) 4_556
Li1 Li1 2.734(4) 3_657
Li1 Li1 3.086(3) 2_646
Li1 Li1 3.086(3) 2_656
